data_7016853
loop_
_publ_author_name
'Junold, Konstantin'
'Burschka, Christian'
'Bertermann, R\"udiger'
'Tacke, Reinhold'

_publ_section_title
;
 Novel neutral hexacoordinate benzamidinatosilicon(iv) complexes with
 SiN(3)OF(2), SiN(3)OCl(2), SiN(3)OBr(2), SiN(5)O and SiN(3)O(3)
 skeletons.
;
_journal_issue 38
_journal_name_full 'Dalton transactions (Cambridge, England : 2003)'
_journal_page_first 9844
_journal_page_last 9857
_journal_paper_doi 10.1039/c1dt10898k
_journal_volume 40
_journal_year 2011
_chemical_formula_moiety 'C22 H25 Cl2 N3 O Si'
_chemical_formula_sum 'C22 H25 Cl2 N3 O Si'
_chemical_formula_weight 446.44
_chemical_name_systematic
;
?
;
_space_group_IT_number 14
_symmetry_cell_setting monoclinic
_symmetry_space_group_name_Hall '-P 2ybc'
_symmetry_space_group_name_H-M 'P 1 21/c 1'
_atom_sites_solution_hydrogens geom
_atom_sites_solution_primary direct
_atom_sites_solution_secondary difmap
_audit_creation_method SHELXL-97
_cell_angle_alpha 90.00
_cell_angle_beta 107.087(11)
_cell_angle_gamma 90.00
_cell_formula_units_Z 4
_cell_length_a 15.6475(14)
_cell_length_b 9.7128(8)
_cell_length_c 15.3985(16)
_cell_measurement_reflns_used 4666
_cell_measurement_temperature 173(2)
_cell_measurement_theta_max 26.85
_cell_measurement_theta_min 7.15
_cell_volume 2237.0(4)
_computing_cell_refinement Stoe-IPDS
_computing_data_collection Stoe-IPDS
_computing_data_reduction Stoe-IPDS
_computing_molecular_graphics Ortep/Povray
_computing_publication_material Bruker-SHELXTL
_computing_structure_refinement 'SHELXL-97 (Sheldrick, 2008)'
_computing_structure_solution 'SHELXS-97 (Sheldrick, 2008)'
_diffrn_ambient_temperature 173(2)
_diffrn_measured_fraction_theta_full 0.993
_diffrn_measured_fraction_theta_max 0.993
_diffrn_measurement_device_type image_plate_STOE_IPDS
_diffrn_measurement_method 'omega scan'
_diffrn_radiation_monochromator graphite
_diffrn_radiation_source 'fine-focus sealed tube'
_diffrn_radiation_type MoK\a
_diffrn_radiation_wavelength 0.71073
_diffrn_reflns_av_R_equivalents 0.0425
_diffrn_reflns_av_sigmaI/netI 0.0276
_diffrn_reflns_limit_h_max 21
_diffrn_reflns_limit_h_min -21
_diffrn_reflns_limit_k_max 13
_diffrn_reflns_limit_k_min -13
_diffrn_reflns_limit_l_max 21
_diffrn_reflns_limit_l_min -21
_diffrn_reflns_number 31467
_diffrn_reflns_theta_full 29.08
_diffrn_reflns_theta_max 29.08
_diffrn_reflns_theta_min 2.51
_exptl_absorpt_coefficient_mu 0.362
_exptl_absorpt_correction_T_max 0.8562
_exptl_absorpt_correction_T_min 0.7764
_exptl_absorpt_correction_type multi-scan
_exptl_absorpt_process_details
;
[c.f. r.h. blessing, acta cryst. (1995), a51, 33-38]
;
_exptl_crystal_colour yellow
_exptl_crystal_density_diffrn 1.326
_exptl_crystal_density_method 'not measured'
_exptl_crystal_description block
_exptl_crystal_F_000 936
_exptl_crystal_size_max .5
_exptl_crystal_size_mid .4
_exptl_crystal_size_min .2
_refine_diff_density_max 0.372
_refine_diff_density_min -0.398
_refine_diff_density_rms 0.058
_refine_ls_extinction_method none
_refine_ls_goodness_of_fit_ref 1.066
_refine_ls_hydrogen_treatment constr
_refine_ls_matrix_type full
_refine_ls_number_parameters 266
_refine_ls_number_reflns 5956
_refine_ls_number_restraints 0
_refine_ls_restrained_S_all 1.066
_refine_ls_R_factor_all 0.0530
_refine_ls_R_factor_gt 0.0386
_refine_ls_shift/su_max 0.002
_refine_ls_shift/su_mean 0.000
_refine_ls_structure_factor_coef Fsqd
_refine_ls_weighting_details
;
calc w=1/[\s^2^(Fo^2^)+(0.0522P)^2^+0.7972P] where P=(Fo^2^+2Fc^2^)/3
;
_refine_ls_weighting_scheme calc
_refine_ls_wR_factor_gt 0.0967
_refine_ls_wR_factor_ref 0.1029
_reflns_number_gt 4643
_reflns_number_total 5956
_reflns_threshold_expression >2sigma(I)
_cod_data_source_file c1dt10898k.txt
_cod_data_source_block jun24fu
_cod_original_sg_symbol_H-M P21/c
_cod_database_code 7016853

loop_
_symmetry_equiv_pos_as_xyz
'x, y, z'
'-x, y+1/2, -z+1/2'
'-x, -y, -z'
'x, -y-1/2, z-1/2'

loop_
_atom_site_label
_atom_site_type_symbol
_atom_site_fract_x
_atom_site_fract_y
_atom_site_fract_z
_atom_site_U_iso_or_equiv
_atom_site_adp_type
_atom_site_occupancy
_atom_site_symmetry_multiplicity
_atom_site_calc_flag
_atom_site_refinement_flags
C1 C 0.15947(10) 0.75470(15) 0.94826(9) 0.0208(3) Uani 1 1 d .
C2 C 0.07023(10) 0.77043(16) 0.88043(10) 0.0235(3) Uani 1 1 d .
C3 C 0.05121(12) 0.7106(2) 0.79497(11) 0.0341(4) Uani 1 1 d .
H3 H 0.0957 0.6591 0.7786 0.041 Uiso 1 1 calc R
C4 C -0.03377(14) 0.7264(2) 0.73321(13) 0.0461(5) Uani 1 1 d .
H4 H -0.0472 0.6850 0.6748 0.055 Uiso 1 1 calc R
C5 C -0.09821(13) 0.8022(2) 0.75694(14) 0.0461(5) Uani 1 1 d .
H5 H -0.1557 0.8133 0.7146 0.055 Uiso 1 1 calc R
C6 C -0.07959(13) 0.8621(2) 0.84194(16) 0.0463(5) Uani 1 1 d .
H6 H -0.1242 0.9141 0.8578 0.056 Uiso 1 1 calc R
C7 C 0.00466(12) 0.8459(2) 0.90417(13) 0.0364(4) Uani 1 1 d .
H7 H 0.0175 0.8863 0.9628 0.044 Uiso 1 1 calc R
C8 C 0.12336(11) 0.55400(16) 1.03105(11) 0.0260(3) Uani 1 1 d .
H8 H 0.0614 0.5726 0.9913 0.031 Uiso 1 1 calc R
C9 C 0.15168(17) 0.4145(2) 1.00444(19) 0.0536(6) Uani 1 1 d .
H9A H 0.1567 0.4192 0.9426 0.080 Uiso 1 1 calc R
H9B H 0.1069 0.3452 1.0070 0.080 Uiso 1 1 calc R
H9C H 0.2097 0.3890 1.0466 0.080 Uiso 1 1 calc R
C10 C 0.12100(18) 0.5560(3) 1.12832(14) 0.0567(6) Uani 1 1 d .
H10A H 0.1811 0.5381 1.1690 0.085 Uiso 1 1 calc R
H10B H 0.0799 0.4847 1.1369 0.085 Uiso 1 1 calc R
H10C H 0.1005 0.6464 1.1422 0.085 Uiso 1 1 calc R
C11 C 0.22874(10) 0.96303(16) 0.90350(10) 0.0253(3) Uani 1 1 d .
H11 H 0.1708 0.9651 0.8539 0.030 Uiso 1 1 calc R
C12 C 0.30384(12) 0.97154(19) 0.85877(13) 0.0351(4) Uani 1 1 d .
H12A H 0.3618 0.9697 0.9057 0.053 Uiso 1 1 calc R
H12B H 0.2982 1.0574 0.8241 0.053 Uiso 1 1 calc R
H12C H 0.2996 0.8930 0.8178 0.053 Uiso 1 1 calc R
C13 C 0.23008(14) 1.08789(17) 0.96443(13) 0.0360(4) Uani 1 1 d .
H13A H 0.1779 1.0848 0.9873 0.054 Uiso 1 1 calc R
H13B H 0.2284 1.1725 0.9293 0.054 Uiso 1 1 calc R
H13C H 0.2848 1.0863 1.0157 0.054 Uiso 1 1 calc R
C14 C 0.33285(11) 0.59416(17) 0.90035(10) 0.0264(3) Uani 1 1 d .
H14 H 0.3059 0.6677 0.8612 0.032 Uiso 1 1 calc R
C15 C 0.36432(11) 0.47772(18) 0.86359(11) 0.0294(3) Uani 1 1 d .
H15 H 0.3573 0.4731 0.8002 0.035 Uiso 1 1 calc R
C16 C 0.40500(11) 0.37119(17) 0.91945(11) 0.0288(3) Uani 1 1 d .
H16 H 0.4260 0.2930 0.8948 0.035 Uiso 1 1 calc R
C17 C 0.41544(10) 0.37873(16) 1.01403(11) 0.0252(3) Uani 1 1 d .
C18 C 0.45702(12) 0.27903(18) 1.08058(12) 0.0329(4) Uani 1 1 d .
H18 H 0.4809 0.1971 1.0633 0.040 Uiso 1 1 calc R
C19 C 0.46250(13) 0.3020(2) 1.17022(12) 0.0369(4) Uani 1 1 d .
H19 H 0.4917 0.2357 1.2143 0.044 Uiso 1 1 calc R
C20 C 0.42594(12) 0.42146(19) 1.19929(11) 0.0327(4) Uani 1 1 d .
H20 H 0.4309 0.4346 1.2617 0.039 Uiso 1 1 calc R
C21 C 0.38336(10) 0.51758(16) 1.13576(10) 0.0247(3) Uani 1 1 d .
C22 C 0.38076(9) 0.49759(16) 1.04394(10) 0.0222(3) Uani 1 1 d .
Cl1 Cl 0.41859(3) 0.86268(4) 1.07924(3) 0.03027(10) Uani 1 1 d .
Cl2 Cl 0.24838(3) 0.87581(4) 1.15240(3) 0.03134(10) Uani 1 1 d .
N1 N 0.18149(8) 0.66359(13) 1.01504(8) 0.0221(2) Uani 1 1 d .
N2 N 0.23134(8) 0.83308(13) 0.95434(8) 0.0212(2) Uani 1 1 d .
N3 N 0.34009(8) 0.60300(13) 0.98817(8) 0.0215(2) Uani 1 1 d .
O O 0.34210(8) 0.63253(12) 1.15248(7) 0.0270(2) Uani 1 1 d .
Si Si 0.29720(3) 0.74316(4) 1.06153(3) 0.02133(10) Uani 1 1 d .

loop_
_atom_site_aniso_label
_atom_site_aniso_U_11
_atom_site_aniso_U_22
_atom_site_aniso_U_33
_atom_site_aniso_U_23
_atom_site_aniso_U_13
_atom_site_aniso_U_12
C1 0.0218(6) 0.0216(7) 0.0184(6) -0.0020(5) 0.0048(5) 0.0031(5)
C2 0.0213(7) 0.0237(7) 0.0235(7) 0.0031(6) 0.0034(5) 0.0009(5)
C3 0.0290(8) 0.0444(10) 0.0266(8) -0.0032(7) 0.0045(6) -0.0001(7)
C4 0.0381(10) 0.0652(14) 0.0273(8) 0.0003(9) -0.0024(7) -0.0091(10)
C5 0.0253(8) 0.0619(13) 0.0420(10) 0.0188(10) -0.0043(7) -0.0012(9)
C6 0.0297(9) 0.0507(12) 0.0560(12) 0.0109(10) 0.0089(8) 0.0162(9)
C7 0.0320(9) 0.0393(10) 0.0362(9) -0.0014(7) 0.0071(7) 0.0112(7)
C8 0.0262(7) 0.0268(7) 0.0249(7) 0.0027(6) 0.0074(6) 0.0000(6)
C9 0.0584(13) 0.0281(9) 0.0863(17) -0.0092(10) 0.0397(13) -0.0076(9)
C10 0.0730(16) 0.0701(15) 0.0350(10) -0.0057(10) 0.0286(11) -0.0311(13)
C11 0.0262(7) 0.0224(7) 0.0251(7) 0.0032(6) 0.0042(6) 0.0018(6)
C12 0.0370(9) 0.0364(9) 0.0345(9) 0.0080(7) 0.0146(7) 0.0014(7)
C13 0.0464(10) 0.0228(8) 0.0386(9) 0.0007(7) 0.0121(8) 0.0047(7)
C14 0.0277(7) 0.0294(8) 0.0207(7) 0.0010(6) 0.0052(6) 0.0056(6)
C15 0.0310(8) 0.0341(8) 0.0218(7) -0.0036(6) 0.0058(6) 0.0062(7)
C16 0.0267(7) 0.0286(8) 0.0301(8) -0.0058(6) 0.0068(6) 0.0040(6)
C17 0.0210(7) 0.0256(7) 0.0280(7) 0.0002(6) 0.0055(6) 0.0022(6)
C18 0.0326(8) 0.0264(8) 0.0393(9) 0.0037(7) 0.0097(7) 0.0093(7)
C19 0.0383(9) 0.0364(9) 0.0350(9) 0.0139(7) 0.0091(7) 0.0158(8)
C20 0.0325(8) 0.0412(9) 0.0236(7) 0.0076(7) 0.0069(6) 0.0095(7)
C21 0.0213(7) 0.0281(7) 0.0236(7) 0.0014(6) 0.0049(5) 0.0046(6)
C22 0.0195(6) 0.0241(7) 0.0217(7) 0.0016(5) 0.0039(5) 0.0020(5)
Cl1 0.02280(18) 0.0322(2) 0.03096(19) -0.00414(15) 0.00044(14) -0.00043(14)
Cl2 0.0352(2) 0.0341(2) 0.02289(18) -0.00732(15) 0.00562(15) 0.00901(16)
N1 0.0222(6) 0.0232(6) 0.0198(6) 0.0006(5) 0.0044(5) 0.0015(5)
N2 0.0212(6) 0.0210(6) 0.0194(6) 0.0004(4) 0.0031(4) 0.0020(5)
N3 0.0209(6) 0.0230(6) 0.0195(6) -0.0004(5) 0.0042(5) 0.0038(5)
O 0.0293(6) 0.0313(6) 0.0187(5) 0.0007(4) 0.0044(4) 0.0092(5)
Si 0.02124(19) 0.0234(2) 0.01745(18) -0.00167(14) 0.00275(14) 0.00393(15)

loop_
_atom_type_symbol
_atom_type_description
_atom_type_scat_dispersion_real
_atom_type_scat_dispersion_imag
_atom_type_scat_source
C C 0.0033 0.0016 'International Tables Vol C Tables 4.2.6.8 and 6.1.1.4'
H H 0.0000 0.0000 'International Tables Vol C Tables 4.2.6.8 and 6.1.1.4'
N N 0.0061 0.0033 'International Tables Vol C Tables 4.2.6.8 and 6.1.1.4'
O O 0.0106 0.0060 'International Tables Vol C Tables 4.2.6.8 and 6.1.1.4'
Si Si 0.0817 0.0704 'International Tables Vol C Tables 4.2.6.8 and 6.1.1.4'
Cl Cl 0.1484 0.1585 'International Tables Vol C Tables 4.2.6.8 and 6.1.1.4'

loop_
_geom_angle_atom_site_label_1
_geom_angle_atom_site_label_2
_geom_angle_atom_site_label_3
_geom_angle
N1 C1 N2 107.72(13)
N1 C1 C2 126.27(13)
N2 C1 C2 125.98(13)
N1 C1 Si 54.34(8)
N2 C1 Si 53.48(7)
C2 C1 Si 175.70(11)
C3 C2 C7 119.95(15)
C3 C2 C1 121.25(14)
C7 C2 C1 118.80(14)
C2 C3 C4 119.67(17)
C5 C4 C3 120.07(19)
C4 C5 C6 120.49(17)
C5 C6 C7 119.83(18)
C6 C7 C2 119.99(18)
N1 C8 C10 110.78(14)
N1 C8 C9 110.95(14)
C10 C8 C9 111.91(18)
N2 C11 C12 112.28(13)
N2 C11 C13 111.01(13)
C12 C11 C13 111.08(14)
N3 C14 C15 121.58(14)
C16 C15 C14 120.12(15)
C15 C16 C17 119.69(14)
C22 C17 C16 116.01(14)
C22 C17 C18 117.46(14)
C16 C17 C18 126.53(15)
C19 C18 C17 119.56(15)
C18 C19 C20 122.39(15)
C21 C20 C19 119.05(15)
O C21 C20 125.74(14)
O C21 C22 115.36(13)
C20 C21 C22 118.90(14)
N3 C22 C17 124.12(13)
N3 C22 C21 113.33(13)
C17 C22 C21 122.54(14)
C1 N1 C8 125.66(13)
C1 N1 Si 91.29(9)
C8 N1 Si 143.05(10)
C1 N2 C11 123.80(12)
C1 N2 Si 91.70(9)
C11 N2 Si 141.44(10)
C14 N3 C22 118.45(13)
C14 N3 Si 132.49(11)
C22 N3 Si 109.00(9)
C21 O Si 117.32(10)
O Si N2 168.06(6)
O Si N1 99.57(6)
N2 Si N1 69.14(6)
O Si N3 84.92(5)
N2 Si N3 90.50(5)
N1 Si N3 87.21(5)
O Si Cl1 95.60(5)
N2 Si Cl1 95.47(4)
N1 Si Cl1 164.39(4)
N3 Si Cl1 90.49(4)
O Si Cl2 89.04(4)
N2 Si Cl2 94.76(4)
N1 Si Cl2 90.42(4)
N3 Si Cl2 173.05(4)
Cl1 Si Cl2 93.52(2)
O Si C1 133.92(6)
N2 Si C1 34.82(5)
N1 Si C1 34.37(5)
N3 Si C1 90.00(5)
Cl1 Si C1 130.28(4)
Cl2 Si C1 91.73(4)

loop_
_geom_bond_atom_site_label_1
_geom_bond_atom_site_label_2
_geom_bond_distance
C1 N1 1.3233(19)
C1 N2 1.3384(19)
C1 C2 1.486(2)
C1 Si 2.3432(15)
C2 C3 1.388(2)
C2 C7 1.394(2)
C3 C4 1.398(3)
C4 C5 1.382(3)
C5 C6 1.383(3)
C6 C7 1.392(3)
C8 N1 1.467(2)
C8 C10 1.509(2)
C8 C9 1.519(3)
C11 N2 1.4795(19)
C11 C12 1.529(2)
C11 C13 1.530(2)
C14 N3 1.3263(19)
C14 C15 1.416(2)
C15 C16 1.376(2)
C16 C17 1.419(2)
C17 C22 1.409(2)
C17 C18 1.421(2)
C18 C19 1.376(3)
C19 C20 1.423(3)
C20 C21 1.375(2)
C21 O 1.3518(19)
C21 C22 1.416(2)
C22 N3 1.3673(19)
Cl1 Si 2.1738(6)
Cl2 Si 2.1977(5)
N1 Si 1.9043(13)
N2 Si 1.8840(13)
N3 Si 2.0062(13)
O Si 1.7411(12)

loop_
_geom_torsion_atom_site_label_1
_geom_torsion_atom_site_label_2
_geom_torsion_atom_site_label_3
_geom_torsion_atom_site_label_4
_geom_torsion
N1 C1 C2 C3 -97.00(19)
N2 C1 C2 C3 85.1(2)
Si C1 C2 C3 166.4(14)
N1 C1 C2 C7 82.4(2)
N2 C1 C2 C7 -95.45(19)
Si C1 C2 C7 -14.1(16)
C7 C2 C3 C4 0.0(3)
C1 C2 C3 C4 179.38(17)
C2 C3 C4 C5 0.5(3)
C3 C4 C5 C6 -0.5(3)
C4 C5 C6 C7 0.0(3)
C5 C6 C7 C2 0.5(3)
C3 C2 C7 C6 -0.5(3)
C1 C2 C7 C6 -179.90(17)
N3 C14 C15 C16 -1.2(3)
C14 C15 C16 C17 -0.1(3)
C15 C16 C17 C22 1.1(2)
C15 C16 C17 C18 -178.91(17)
C22 C17 C18 C19 -0.5(2)
C16 C17 C18 C19 179.51(17)
C17 C18 C19 C20 1.5(3)
C18 C19 C20 C21 0.2(3)
C19 C20 C21 O 176.89(16)
C19 C20 C21 C22 -2.8(3)
C16 C17 C22 N3 -0.9(2)
C18 C17 C22 N3 179.10(15)
C16 C17 C22 C21 177.76(15)
C18 C17 C22 C21 -2.2(2)
O C21 C22 N3 3.0(2)
C20 C21 C22 N3 -177.27(15)
O C21 C22 C17 -175.79(14)
C20 C21 C22 C17 3.9(2)
N2 C1 N1 C8 -177.30(13)
C2 C1 N1 C8 4.5(2)
Si C1 N1 C8 179.26(16)
N2 C1 N1 Si 3.44(11)
C2 C1 N1 Si -174.74(13)
C10 C8 N1 C1 -129.11(18)
C9 C8 N1 C1 105.95(19)
C10 C8 N1 Si 49.7(2)
C9 C8 N1 Si -75.3(2)
N1 C1 N2 C11 -167.50(13)
C2 C1 N2 C11 10.7(2)
Si C1 N2 C11 -164.02(15)
N1 C1 N2 Si -3.48(11)
C2 C1 N2 Si 174.71(13)
C12 C11 N2 C1 -133.53(15)
C13 C11 N2 C1 101.46(17)
C12 C11 N2 Si 72.7(2)
C13 C11 N2 Si -52.3(2)
C15 C14 N3 C22 1.4(2)
C15 C14 N3 Si -175.55(12)
C17 C22 N3 C14 -0.3(2)
C21 C22 N3 C14 -179.12(14)
C17 C22 N3 Si 177.28(12)
C21 C22 N3 Si -1.50(15)
C20 C21 O Si 177.07(14)
C22 C21 O Si -3.23(18)
C21 O Si N2 69.6(3)
C21 O Si N1 88.14(12)
C21 O Si N3 1.84(11)
C21 O Si Cl1 -88.16(11)
C21 O Si Cl2 178.40(11)
C21 O Si C1 86.93(12)
C1 N2 Si O 22.1(3)
C11 N2 Si O -179.5(2)
C1 N2 Si N1 2.46(8)
C11 N2 Si N1 160.93(17)
C1 N2 Si N3 89.29(9)
C11 N2 Si N3 -112.25(16)
C1 N2 Si Cl1 179.83(8)
C11 N2 Si Cl1 -21.70(16)
C1 N2 Si Cl2 -86.17(8)
C11 N2 Si Cl2 72.30(16)
C11 N2 Si C1 158.5(2)
C1 N1 Si O -178.46(9)
C8 N1 Si O 2.54(18)
C1 N1 Si N2 -2.49(8)
C8 N1 Si N2 178.51(18)
C1 N1 Si N3 -94.09(9)
C8 N1 Si N3 86.91(17)
C1 N1 Si Cl1 -12.3(2)
C8 N1 Si Cl1 168.72(13)
C1 N1 Si Cl2 92.45(8)
C8 N1 Si Cl2 -86.55(17)
C8 N1 Si C1 -179.0(2)
C14 N3 Si O 177.04(15)
C22 N3 Si O -0.12(10)
C14 N3 Si N2 8.09(15)
C22 N3 Si N2 -169.07(10)
C14 N3 Si N1 77.17(15)
C22 N3 Si N1 -99.99(10)
C14 N3 Si Cl1 -87.38(15)
C22 N3 Si Cl1 95.46(10)
C14 N3 Si Cl2 147.3(3)
C22 N3 Si Cl2 -29.8(4)
C14 N3 Si C1 42.90(15)
C22 N3 Si C1 -134.26(10)
N1 C1 Si O 2.11(12)
N2 C1 Si O -173.81(9)
C2 C1 Si O 101.8(15)
N1 C1 Si N2 175.92(13)
C2 C1 Si N2 -84.4(15)
N2 C1 Si N1 -175.92(13)
C2 C1 Si N1 99.6(15)
N1 C1 Si N3 85.05(9)
N2 C1 Si N3 -90.87(9)
C2 C1 Si N3 -175.3(15)
N1 C1 Si Cl1 175.70(8)
N2 C1 Si Cl1 -0.22(10)
C2 C1 Si Cl1 -84.7(15)
N1 C1 Si Cl2 -88.21(8)
N2 C1 Si Cl2 95.86(8)
C2 C1 Si Cl2 11.4(15)
